data_7128513
loop_
_publ_author_name
'Lu, Wen-Qiang'
'Zhou, Dian-Bing'
'Yin, Zheng-Chun'
'Liu, Qing-Song'
'Wang, Guan-Wu'

_publ_section_title
;
 A copper-promoted synthesis of epoxy-bridged [60]fullerene-fused lactones
 and further derivatization.
;
_journal_issue 57
_journal_name_full 'Chemical communications (Cambridge, England)'
_journal_page_first 7043
_journal_page_last 7046
_journal_paper_doi 10.1039/d1cc02669k
_journal_volume 57
_journal_year 2021
_chemical_formula_moiety '2(C S2), C75 H13 O2'
_chemical_formula_sum 'C77 H13 O2 S4'
_chemical_formula_weight 1098.11
_space_group_crystal_system orthorhombic
_space_group_IT_number 62
_space_group_name_Hall '-P 2ac 2n'
_space_group_name_H-M_alt 'P n m a'
_atom_sites_solution_hydrogens geom
_atom_sites_solution_primary iterative
_atom_sites_solution_secondary difmap
_audit_creation_date 2021-02-25
_audit_creation_method
;
Olex2 1.3
(compiled Nov 21 2019 18:26:39 for OlexSys, GUI svn.r6003)
;
_audit_update_record
;
2021-02-25 deposited with the CCDC.	2021-06-17 downloaded from the CCDC.
;
_cell_angle_alpha 90.00
_cell_angle_beta 90.00
_cell_angle_gamma 90.00
_cell_formula_units_Z 4
_cell_length_a 12.49560(18)
_cell_length_b 21.1248(5)
_cell_length_c 16.7633(3)
_cell_measurement_reflns_used 5217
_cell_measurement_temperature 293(2)
_cell_measurement_theta_max 69.6660
_cell_measurement_theta_min 4.8860
_cell_volume 4424.96(15)
_computing_cell_refinement 'CrysAlisPro 1.171.40.53 (Rigaku OD, 2019)'
_computing_data_collection 'CrysAlisPro 1.171.40.53 (Rigaku OD, 2019)'
_computing_data_reduction 'CrysAlisPro 1.171.40.53 (Rigaku OD, 2019)'
_computing_molecular_graphics 'Olex2 1.3 (Dolomanov et al., 2009)'
_computing_publication_material 'Olex2 1.3 (Dolomanov et al., 2009)'
_computing_structure_refinement 'SHELXL 97-2 (Sheldrick, 2015)'
_computing_structure_solution 'olex2.solve 1.3 (Bourhis et al., 2015)'
_diffrn_ambient_temperature 293(2)
_diffrn_detector 'CCD plate'
_diffrn_detector_area_resol_mean 5.2169
_diffrn_detector_type AtlasS2
_diffrn_measured_fraction_theta_full 0.974
_diffrn_measured_fraction_theta_max 0.975
_diffrn_measurement_details
;
List of Runs (angles in degrees, time in seconds):

  # Type    Start    End  Width  t~exp~   \w     \q     \k     \f   Frames
#--------------------------------------------------------------------------
  1  \w   -113.00 -21.00   1.00    5.00    --  -41.05 -57.00 120.00   92
  2  \w      3.00  32.00   1.00    5.00    --   41.05 -99.00-150.00   29
  3  \w    -21.00   8.00   1.00    5.00    --   41.05 -77.00  30.00   29
  4  \w    114.00 173.00   1.00   12.00    --   99.68 125.00 -30.00   59
  5  \w    111.00 175.00   1.00   12.00    --   99.68 104.00 -84.00   64
  6  \w     99.00 171.00   1.00   12.00    --   99.68  45.00-180.00   72
  7  \w    101.00 172.00   1.00   12.00    --   99.68  45.00  90.00   71
;
_diffrn_measurement_device 'four-circle diffractometer'
_diffrn_measurement_device_type 'SuperNova, Dual, Cu at home/near, AtlasS2'
_diffrn_measurement_method '\w scans'
_diffrn_orient_matrix_type 'CrysAlisPro convention (1999,Acta A55,543-557)'
_diffrn_orient_matrix_UB_11 0.0610343000
_diffrn_orient_matrix_UB_12 0.0398195000
_diffrn_orient_matrix_UB_13 -0.0620496000
_diffrn_orient_matrix_UB_21 -0.0198341000
_diffrn_orient_matrix_UB_22 -0.0514778000
_diffrn_orient_matrix_UB_23 -0.0633933000
_diffrn_orient_matrix_UB_31 -0.1052577000
_diffrn_orient_matrix_UB_32 0.0328874000
_diffrn_orient_matrix_UB_33 -0.0240861000
_diffrn_radiation_monochromator mirror
_diffrn_radiation_probe x-ray
_diffrn_radiation_type 'Cu K\a'
_diffrn_radiation_wavelength 1.54184
_diffrn_reflns_av_R_equivalents 0.0239
_diffrn_reflns_av_unetI/netI 0.0214
_diffrn_reflns_limit_h_max 13
_diffrn_reflns_limit_h_min -15
_diffrn_reflns_limit_k_max 25
_diffrn_reflns_limit_k_min -24
_diffrn_reflns_limit_l_max 19
_diffrn_reflns_limit_l_min -20
_diffrn_reflns_number 10959
_diffrn_reflns_theta_full 70.09
_diffrn_reflns_theta_max 70.09
_diffrn_reflns_theta_min 3.37
_diffrn_source 'micro-focus sealed X-ray tube'
_diffrn_source_type 'SuperNova (Cu) X-ray Source'
_exptl_absorpt_coefficient_mu 2.479
_exptl_absorpt_correction_T_max 1.00000
_exptl_absorpt_correction_T_min 0.56368
_exptl_absorpt_correction_type multi-scan
_exptl_absorpt_process_details
;
CrysAlisPro 1.171.40.53 (Rigaku Oxford Diffraction, 2019)
Empirical absorption correction using spherical harmonics,
 implemented in SCALE3 ABSPACK scaling algorithm.
;
_exptl_crystal_colour black
_exptl_crystal_density_diffrn 1.648
_exptl_crystal_density_method 'not measured'
_exptl_crystal_description block
_exptl_crystal_F_000 2220
_exptl_crystal_size_max 0.2
_exptl_crystal_size_mid 0.18
_exptl_crystal_size_min 0.17
_refine_diff_density_max 0.276
_refine_diff_density_min -0.372
_refine_diff_density_rms 0.048
_refine_ls_extinction_method none
_refine_ls_goodness_of_fit_ref 1.086
_refine_ls_hydrogen_treatment mixed
_refine_ls_matrix_type full
_refine_ls_number_parameters 395
_refine_ls_number_reflns 4222
_refine_ls_number_restraints 0
_refine_ls_restrained_S_all 1.086
_refine_ls_R_factor_all 0.0748
_refine_ls_R_factor_gt 0.0659
_refine_ls_shift/su_max 0.000
_refine_ls_shift/su_mean 0.000
_refine_ls_structure_factor_coef Fsqd
_refine_ls_weighting_details 'calc w=1/[\s^2^(Fo^2^)+(0.0636P)^2^+4.0408P] where P=(Fo^2^+2Fc^2^)/3'
_refine_ls_weighting_scheme calc
_refine_ls_wR_factor_gt 0.1622
_refine_ls_wR_factor_ref 0.1692
_reflns_number_gt 3597
_reflns_number_total 4222
_reflns_threshold_expression >2sigma(I)
_cod_data_source_file d1cc02669k2.cif
_cod_data_source_block lwqet3sihp2
_cod_depositor_comments 'Adding full bibliography for 7128512--7128513.cif.'
_cod_original_cell_volume 4424.97(15)
_cod_database_code 7128513
_chemical_oxdiff_formula C75H14O3
_reflns_odcompleteness_completeness 99.88
_reflns_odcompleteness_iscentric 1
_reflns_odcompleteness_theta 64.99
_olex2_refinement_description
;
1. Fixed Uiso
 At 1.2 times of:
  All C(H) groups, All C(H,H) groups
2. Others
 Fixed Sof: O2(0.5) C33(0.5) H33A(0.5) H33B(0.5) H3(0.5)
3.a Secondary CH2 refined with riding coordinates:
 C33(H33A,H33B)
3.b Aromatic/amide H refined with riding coordinates:
 C36(H36), C37(H37), C38(H38), C40(H40), C39(H39)
;
_olex2_submission_special_instructions 'No special instructions were received'
_oxdiff_exptl_absorpt_empirical_details
;
Empirical correction (ABSPACK) includes:
- Absorption correction using spherical harmonics
- Frame scaling
;
_oxdiff_exptl_absorpt_empirical_full_max 1.610
_oxdiff_exptl_absorpt_empirical_full_min 0.700

loop_
_space_group_symop_id
_space_group_symop_operation_xyz
1 'x, y, z'
2 '-x+1/2, -y, z+1/2'
3 '-x, y+1/2, -z'
4 'x+1/2, -y+1/2, -z+1/2'
5 '-x, -y, -z'
6 'x-1/2, y, -z-1/2'
7 'x, -y-1/2, z'
8 '-x-1/2, y-1/2, z-1/2'

loop_
_atom_site_label
_atom_site_type_symbol
_atom_site_fract_x
_atom_site_fract_y
_atom_site_fract_z
_atom_site_U_iso_or_equiv
_atom_site_adp_type
_atom_site_occupancy
_atom_site_symmetry_multiplicity
_atom_site_calc_flag
_atom_site_refinement_flags
_atom_site_disorder_assembly
_atom_site_disorder_group
S1 S 0.70035(11) 0.54606(7) 0.70414(10) 0.1200(5) Uani 1 1 d . . .
S2 S 0.91003(11) 0.47761(8) 0.73283(10) 0.1270(6) Uani 1 1 d . . .
O1 O -0.08173(19) 0.7500 0.52278(17) 0.0569(7) Uani 1 2 d S . .
C1 C 0.09964(18) 0.71267(15) 0.52685(14) 0.0473(7) Uani 1 1 d . . .
C5 C 0.3896(3) 0.7500 0.6976(2) 0.0530(10) Uani 1 2 d S . .
C18 C 0.1451(2) 0.68279(17) 0.45173(16) 0.0564(8) Uani 1 1 d . . .
C4 C 0.3274(2) 0.69529(16) 0.68004(16) 0.0527(7) Uani 1 1 d . . .
C36 C -0.0996(2) 0.64677(14) 0.41856(18) 0.0529(7) Uani 1 1 d . . .
H36 H -0.0909 0.6856 0.3931 0.064 Uiso 1 1 calc R . .
C35 C -0.0668(2) 0.64015(16) 0.49615(19) 0.0581(8) Uani 1 1 d . . .
C34 C -0.0220(2) 0.69482(17) 0.54294(17) 0.0556(8) Uani 1 1 d . . .
C17 C 0.16375(19) 0.71483(18) 0.38212(15) 0.0640(9) Uani 1 1 d . . .
C19 C 0.2289(2) 0.62885(15) 0.55558(19) 0.0563(7) Uani 1 1 d . . .
C21 C 0.3764(2) 0.64255(16) 0.6495(2) 0.0617(8) Uani 1 1 d . . .
C32 C 0.2102(2) 0.62949(16) 0.4708(2) 0.0638(9) Uani 1 1 d . . .
C10 C 0.67120(19) 0.71720(18) 0.45519(19) 0.0632(9) Uani 1 1 d . . .
C20 C 0.3261(3) 0.60809(15) 0.5850(2) 0.0633(8) Uani 1 1 d . . .
C6 C 0.5005(3) 0.7500 0.6855(2) 0.0610(12) Uani 1 2 d S . .
C3 C 0.2187(2) 0.71542(16) 0.65597(19) 0.0583(8) Uani 1 1 d . . .
C7 C 0.5519(2) 0.69516(18) 0.65272(18) 0.0631(9) Uani 1 1 d . . .
C8 C 0.6346(2) 0.71571(18) 0.59868(18) 0.0638(9) Uani 1 1 d . . .
C9 C 0.6529(2) 0.68294(18) 0.5280(2) 0.0639(9) Uani 1 1 d . . .
C22 C 0.4908(3) 0.64245(18) 0.6348(2) 0.0670(9) Uani 1 1 d . . .
C11 C 0.6204(2) 0.6828(2) 0.3909(2) 0.0688(10) Uani 1 1 d . . .
C16 C 0.2470(2) 0.6939(2) 0.32818(17) 0.0735(12) Uani 1 1 d . . .
C12 C 0.5720(2) 0.7157(2) 0.32899(17) 0.0717(11) Uani 1 1 d . . .
C29 C 0.2884(3) 0.60739(18) 0.4186(2) 0.0725(10) Uani 1 1 d . . .
C15 C 0.2973(3) 0.7500 0.2946(2) 0.0787(18) Uani 1 2 d S . .
C25 C 0.5898(2) 0.62734(18) 0.5094(2) 0.0702(10) Uani 1 1 d . . .
C23 C 0.5104(3) 0.60778(16) 0.5616(2) 0.0697(9) Uani 1 1 d . . .
C13 C 0.4696(2) 0.6945(2) 0.29806(18) 0.0774(12) Uani 1 1 d . . .
C24 C 0.4083(3) 0.58633(16) 0.5311(3) 0.0720(10) Uani 1 1 d . . .
C14 C 0.4074(3) 0.7500 0.2794(2) 0.0768(17) Uani 1 2 d S . .
C30 C 0.3074(3) 0.6404(2) 0.3457(2) 0.0785(12) Uani 1 1 d . . .
C26 C 0.5700(3) 0.62723(19) 0.4238(2) 0.0731(10) Uani 1 1 d . . .
C31 C 0.4216(3) 0.6410(2) 0.3304(2) 0.0799(12) Uani 1 1 d . . .
C28 C 0.3899(3) 0.58571(17) 0.4493(3) 0.0770(11) Uani 1 1 d . . .
C37 C -0.1452(3) 0.59718(17) 0.3775(2) 0.0714(9) Uani 1 1 d . . .
H37 H -0.1668 0.6030 0.3250 0.086 Uiso 1 1 calc R . .
C27 C 0.4722(3) 0.60664(19) 0.3951(2) 0.0768(11) Uani 1 1 d . . .
C2 C 0.1666(2) 0.6796(2) 0.5931(2) 0.0729(10) Uani 1 1 d . . .
C41 C 0.8053(3) 0.51188(17) 0.7189(2) 0.0752(10) Uani 1 1 d . . .
O2 O 0.0744(3) 0.6341(2) 0.6408(2) 0.0534(10) Uani 0.50 1 d P . .
C38 C -0.1587(4) 0.5406(2) 0.4123(4) 0.1077(17) Uani 1 1 d . . .
H38 H -0.1891 0.5071 0.3844 0.129 Uiso 1 1 calc R . .
C40 C -0.0795(4) 0.5821(3) 0.5318(4) 0.129(2) Uani 1 1 d . . .
H40 H -0.0564 0.5756 0.5839 0.155 Uiso 1 1 calc R . .
C39 C -0.1270(5) 0.5333(3) 0.4896(5) 0.163(3) Uani 1 1 d . . .
H39 H -0.1376 0.4946 0.5146 0.195 Uiso 1 1 calc R . .
C33 C -0.0223(4) 0.6705(3) 0.6287(3) 0.0518(14) Uani 0.50 1 d P . .
H33A H -0.0246 0.7058 0.6657 0.062 Uiso 0.50 1 calc PR . .
H33B H -0.0847 0.6441 0.6378 0.062 Uiso 0.50 1 calc PR . .
H3 H 0.168(5) 0.710(3) 0.712(4) 0.055(16) Uiso 0.50 1 d P . .

loop_
_atom_site_aniso_label
_atom_site_aniso_U_11
_atom_site_aniso_U_22
_atom_site_aniso_U_33
_atom_site_aniso_U_23
_atom_site_aniso_U_13
_atom_site_aniso_U_12
S1 0.1009(9) 0.1079(10) 0.1514(12) -0.0115(9) -0.0362(9) 0.0359(8)
S2 0.0918(8) 0.1335(11) 0.1557(13) 0.0409(10) -0.0239(8) 0.0326(8)
O1 0.0261(12) 0.088(2) 0.0566(16) 0.000 0.0027(11) 0.000
C1 0.0249(11) 0.0820(19) 0.0350(12) -0.0035(13) 0.0029(9) -0.0040(12)
C5 0.046(2) 0.086(3) 0.0270(17) 0.000 -0.0070(15) 0.000
C18 0.0292(12) 0.095(2) 0.0451(15) -0.0225(15) 0.0038(11) -0.0175(14)
C4 0.0453(15) 0.075(2) 0.0375(14) 0.0158(13) 0.0016(11) 0.0009(14)
C36 0.0462(15) 0.0513(16) 0.0613(17) 0.0076(14) 0.0068(13) 0.0004(13)
C35 0.0274(12) 0.075(2) 0.072(2) 0.0283(16) 0.0011(12) -0.0077(12)
C34 0.0268(12) 0.092(2) 0.0479(15) 0.0144(15) 0.0054(11) -0.0016(13)
C17 0.0252(11) 0.132(3) 0.0348(13) -0.0188(15) -0.0031(10) -0.0108(14)
C19 0.0433(15) 0.0575(18) 0.0681(19) -0.0037(15) 0.0078(13) -0.0118(13)
C21 0.0535(17) 0.068(2) 0.0634(19) 0.0268(16) 0.0011(14) 0.0054(15)
C32 0.0430(15) 0.069(2) 0.080(2) -0.0289(17) 0.0116(15) -0.0205(15)
C10 0.0202(11) 0.108(2) 0.0613(17) -0.0036(17) 0.0032(11) 0.0079(13)
C20 0.0561(17) 0.0508(17) 0.083(2) 0.0139(16) 0.0107(16) 0.0019(14)
C6 0.045(2) 0.107(4) 0.0311(19) 0.000 -0.0134(16) 0.000
C3 0.0415(14) 0.0735(19) 0.0601(17) -0.0009(15) -0.0057(13) 0.0010(14)
C7 0.0420(15) 0.099(3) 0.0488(16) 0.0169(17) -0.0141(13) 0.0129(16)
C8 0.0297(13) 0.106(2) 0.0557(16) 0.0059(16) -0.0154(12) 0.0111(14)
C9 0.0282(13) 0.094(2) 0.069(2) 0.0042(18) -0.0058(13) 0.0174(14)
C22 0.0514(17) 0.083(2) 0.066(2) 0.0287(18) -0.0043(15) 0.0216(17)
C11 0.0289(13) 0.115(3) 0.0626(19) -0.021(2) 0.0109(13) 0.0127(16)
C16 0.0348(14) 0.151(4) 0.0346(14) -0.0319(19) 0.0006(11) -0.0147(19)
C12 0.0324(13) 0.138(3) 0.0449(15) -0.0167(17) 0.0144(12) 0.0044(15)
C29 0.0558(18) 0.082(2) 0.080(2) -0.045(2) 0.0121(16) -0.0175(17)
C15 0.034(2) 0.180(6) 0.0222(18) 0.000 -0.0031(15) 0.000
C25 0.0420(16) 0.080(2) 0.089(2) -0.0009(19) 0.0022(16) 0.0261(16)
C23 0.0518(17) 0.062(2) 0.095(3) 0.0147(19) -0.0001(17) 0.0235(15)
C13 0.0401(16) 0.154(4) 0.0376(15) -0.031(2) 0.0100(13) 0.002(2)
C24 0.065(2) 0.0471(18) 0.104(3) -0.0010(18) 0.0107(19) 0.0130(15)
C14 0.039(2) 0.166(6) 0.0256(18) 0.000 0.0059(16) 0.000
C30 0.0450(17) 0.129(3) 0.062(2) -0.058(2) 0.0058(15) -0.011(2)
C26 0.0448(16) 0.087(3) 0.087(2) -0.027(2) 0.0119(16) 0.0211(17)
C31 0.0511(18) 0.127(3) 0.061(2) -0.054(2) 0.0142(16) -0.003(2)
C28 0.0573(19) 0.063(2) 0.111(3) -0.034(2) 0.015(2) 0.0014(16)
C37 0.0604(19) 0.069(2) 0.084(2) -0.0072(19) 0.0124(17) -0.0090(17)
C27 0.0551(19) 0.087(3) 0.088(3) -0.045(2) 0.0150(18) 0.0078(18)
C2 0.0439(16) 0.110(3) 0.0645(19) -0.028(2) -0.0134(14) 0.0213(17)
C41 0.086(3) 0.062(2) 0.078(2) 0.0053(18) -0.014(2) 0.0027(19)
O2 0.0412(19) 0.076(3) 0.0434(19) 0.0191(19) 0.0027(16) -0.0078(18)
C38 0.084(3) 0.066(3) 0.174(5) 0.013(3) -0.003(3) -0.022(2)
C40 0.100(3) 0.132(4) 0.155(5) 0.100(4) -0.050(3) -0.055(3)
C39 0.136(5) 0.097(4) 0.257(9) 0.098(5) -0.062(5) -0.060(4)
C33 0.031(2) 0.087(4) 0.038(3) -0.007(3) 0.008(2) -0.005(3)

loop_
_atom_type_symbol
_atom_type_description
_atom_type_scat_dispersion_real
_atom_type_scat_dispersion_imag
_atom_type_scat_source
C C 0.0181 0.0091 'International Tables Vol C Tables 4.2.6.8 and 6.1.1.4'
H H 0.0000 0.0000 'International Tables Vol C Tables 4.2.6.8 and 6.1.1.4'
O O 0.0492 0.0322 'International Tables Vol C Tables 4.2.6.8 and 6.1.1.4'
S S 0.3331 0.5567 'International Tables Vol C Tables 4.2.6.8 and 6.1.1.4'

loop_
_geom_angle_atom_site_label_1
_geom_angle_atom_site_label_2
_geom_angle_atom_site_label_3
_geom_angle
_geom_angle_site_symmetry_1
_geom_angle_site_symmetry_3
_geom_angle_publ_flag
C34 O1 C34 109.8(3) 7_575 . ?
C1 C1 C34 103.73(17) 7_575 . ?
C18 C1 C1 114.56(18) . 7_575 ?
C18 C1 C34 113.6(2) . . ?
C18 C1 C2 101.8(2) . . ?
C2 C1 C1 116.67(18) . 7_575 ?
C2 C1 C34 106.7(2) . . ?
C4 C5 C4 108.6(3) . 7_575 ?
C6 C5 C4 120.7(2) . 7_575 ?
C6 C5 C4 120.7(2) . . ?
C17 C18 C1 124.4(3) . . ?
C17 C18 C32 119.0(3) . . ?
C32 C18 C1 110.9(3) . . ?
C5 C4 C3 108.9(3) . . ?
C21 C4 C5 119.6(3) . . ?
C21 C4 C3 122.8(3) . . ?
C35 C36 H36 119.3 . . ?
C35 C36 C37 121.3(3) . . ?
C37 C36 H36 119.3 . . ?
C36 C35 C34 121.8(3) . . ?
C36 C35 C40 118.0(4) . . ?
C40 C35 C34 120.1(4) . . ?
O1 C34 C1 105.5(2) . . ?
O1 C34 C35 108.0(2) . . ?
O1 C34 C33 119.8(3) . . ?
C35 C34 C1 116.7(2) . . ?
C35 C34 C33 103.4(3) . . ?
C33 C34 C1 104.0(3) . . ?
C18 C17 C17 119.6(2) . 7_575 ?
C18 C17 C16 120.2(3) . . ?
C16 C17 C17 107.8(2) . 7_575 ?
C32 C19 C2 109.3(3) . . ?
C20 C19 C32 119.8(3) . . ?
C20 C19 C2 123.1(3) . . ?
C4 C21 C20 119.6(3) . . ?
C4 C21 C22 120.3(3) . . ?
C20 C21 C22 107.5(3) . . ?
C18 C32 C19 108.7(3) . . ?
C29 C32 C18 121.6(3) . . ?
C29 C32 C19 120.2(3) . . ?
C10 C10 C9 120.2(2) 7_575 . ?
C10 C10 C11 120.2(2) 7_575 . ?
C9 C10 C11 108.1(3) . . ?
C19 C20 C21 119.2(3) . . ?
C19 C20 C24 120.3(3) . . ?
C24 C20 C21 108.5(3) . . ?
C5 C6 C7 119.9(2) . . ?
C5 C6 C7 119.9(2) . 7_575 ?
C7 C6 C7 107.7(4) . 7_575 ?
C4 C3 H3 105(3) . . ?
C3 C3 C4 106.71(18) 7_575 . ?
C3 C3 H3 96(3) 7_575 . ?
C2 C3 C4 117.4(3) . . ?
C2 C3 C3 121.4(2) . 7_575 ?
C2 C3 H3 107(3) . . ?
C6 C7 C8 108.6(3) . . ?
C22 C7 C6 119.1(3) . . ?
C22 C7 C8 120.1(3) . . ?
C7 C8 C8 107.5(2) . 7_575 ?
C9 C8 C7 120.2(3) . . ?
C9 C8 C8 119.8(2) . 7_575 ?
C10 C9 C25 108.2(3) . . ?
C8 C9 C10 119.9(3) . . ?
C8 C9 C25 119.9(3) . . ?
C7 C22 C21 120.4(3) . . ?
C7 C22 C23 119.8(3) . . ?
C23 C22 C21 108.1(3) . . ?
C12 C11 C10 119.8(4) . . ?
C12 C11 C26 120.2(3) . . ?
C26 C11 C10 108.4(3) . . ?
C17 C16 C15 107.6(4) . . ?
C30 C16 C17 120.5(3) . . ?
C30 C16 C15 120.7(3) . . ?
C11 C12 C12 120.0(2) . 7_575 ?
C11 C12 C13 119.8(4) . . ?
C12 C12 C13 108.0(3) 7_575 . ?
C32 C29 C30 119.4(4) . . ?
C32 C29 C28 119.9(3) . . ?
C30 C29 C28 108.4(3) . . ?
C16 C15 C16 109.2(4) 7_575 . ?
C14 C15 C16 119.7(2) . . ?
C14 C15 C16 119.7(2) . 7_575 ?
C9 C25 C26 107.8(3) . . ?
C23 C25 C9 119.7(3) . . ?
C23 C25 C26 120.0(3) . . ?
C25 C23 C22 120.3(4) . . ?
C25 C23 C24 120.2(4) . . ?
C24 C23 C22 107.9(3) . . ?
C14 C13 C12 107.6(4) . . ?
C31 C13 C12 119.5(4) . . ?
C31 C13 C14 120.9(3) . . ?
C20 C24 C23 107.9(3) . . ?
C28 C24 C20 120.1(3) . . ?
C28 C24 C23 119.8(4) . . ?
C15 C14 C13 119.4(2) . . ?
C15 C14 C13 119.4(2) . 7_575 ?
C13 C14 C13 108.9(4) 7_575 . ?
C16 C30 C29 119.2(3) . . ?
C16 C30 C31 119.4(4) . . ?
C29 C30 C31 108.6(4) . . ?
C11 C26 C25 107.5(3) . . ?
C27 C26 C11 120.6(4) . . ?
C27 C26 C25 119.6(4) . . ?
C13 C31 C30 120.0(4) . . ?
C13 C31 C27 120.7(3) . . ?
C27 C31 C30 107.0(4) . . ?
C24 C28 C29 119.6(3) . . ?
C24 C28 C27 120.0(3) . . ?
C27 C28 C29 107.7(4) . . ?
C36 C37 H37 119.6 . . ?
C38 C37 C36 120.9(4) . . ?
C38 C37 H37 119.6 . . ?
C26 C27 C31 119.2(4) . . ?
C26 C27 C28 120.5(4) . . ?
C28 C27 C31 108.3(3) . . ?
C1 C2 O2 103.0(2) . . ?
C19 C2 C1 107.9(3) . . ?
C19 C2 O2 98.5(3) . . ?
C3 C2 C1 121.7(3) . . ?
C3 C2 C19 117.0(3) . . ?
C3 C2 O2 104.9(3) . . ?
S2 C41 S1 179.5(3) . . ?
C33 O2 C2 101.5(3) . . ?
C37 C38 H38 120.7 . . ?
C37 C38 C39 118.5(5) . . ?
C39 C38 H38 120.7 . . ?
C35 C40 H40 120.3 . . ?
C35 C40 C39 119.4(5) . . ?
C39 C40 H40 120.3 . . ?
C38 C39 C40 121.8(4) . . ?
C38 C39 H39 119.1 . . ?
C40 C39 H39 119.1 . . ?
C34 C33 H33A 110.1 . . ?
C34 C33 H33B 110.1 . . ?
O2 C33 C34 108.0(3) . . ?
O2 C33 H33A 110.1 . . ?
O2 C33 H33B 110.1 . . ?
H33A C33 H33B 108.4 . . ?

loop_
_geom_bond_atom_site_label_1
_geom_bond_atom_site_label_2
_geom_bond_distance
_geom_bond_site_symmetry_2
_geom_bond_publ_flag
S1 C41 1.518(4) . ?
S2 C41 1.513(4) . ?
O1 C34 1.425(3) . ?
O1 C34 1.425(3) 7_575 ?
C1 C1 1.577(6) 7_575 ?
C1 C18 1.519(4) . ?
C1 C34 1.589(3) . ?
C1 C2 1.556(4) . ?
C5 C4 1.423(4) 7_575 ?
C5 C4 1.423(4) . ?
C5 C6 1.400(6) . ?
C18 C17 1.369(4) . ?
C18 C32 1.425(5) . ?
C4 C21 1.371(5) . ?
C4 C3 1.479(4) . ?
C36 H36 0.9300 . ?
C36 C35 1.371(4) . ?
C36 C37 1.377(5) . ?
C35 C34 1.505(5) . ?
C35 C40 1.374(5) . ?
C34 C33 1.527(6) . ?
C17 C17 1.486(8) 7_575 ?
C17 C16 1.448(4) . ?
C19 C32 1.441(5) . ?
C19 C20 1.382(4) . ?
C19 C2 1.466(4) . ?
C21 C20 1.447(5) . ?
C21 C22 1.451(4) . ?
C32 C29 1.393(4) . ?
C10 C10 1.386(7) 7_575 ?
C10 C9 1.438(5) . ?
C10 C11 1.446(5) . ?
C20 C24 1.443(5) . ?
C6 C7 1.435(4) . ?
C6 C7 1.435(4) 7_575 ?
C3 C3 1.461(7) 7_575 ?
C3 C2 1.452(4) . ?
C3 H3 1.13(6) . ?
C7 C8 1.441(4) . ?
C7 C22 1.383(5) . ?
C8 C8 1.449(7) 7_575 ?
C8 C9 1.391(5) . ?
C9 C25 1.449(5) . ?
C22 C23 1.450(5) . ?
C11 C12 1.388(5) . ?
C11 C26 1.443(6) . ?
C16 C15 1.455(5) . ?
C16 C30 1.389(6) . ?
C12 C12 1.449(8) 7_575 ?
C12 C13 1.452(4) . ?
C29 C30 1.427(6) . ?
C29 C28 1.443(5) . ?
C15 C16 1.455(5) 7_575 ?
C15 C14 1.399(6) . ?
C25 C23 1.385(5) . ?
C25 C26 1.456(5) . ?
C23 C24 1.447(5) . ?
C13 C14 1.441(5) . ?
C13 C31 1.390(6) . ?
C24 C28 1.391(6) . ?
C14 C13 1.441(5) 7_575 ?
C30 C31 1.450(5) . ?
C26 C27 1.383(5) . ?
C31 C27 1.450(6) . ?
C28 C27 1.441(5) . ?
C37 H37 0.9300 . ?
C37 C38 1.340(6) . ?
C2 O2 1.700(5) . ?
O2 C33 1.447(7) . ?
C38 H38 0.9300 . ?
C38 C39 1.364(9) . ?
C40 H40 0.9300 . ?
C40 C39 1.383(9) . ?
C39 H39 0.9300 . ?
C33 H33A 0.9700 . ?
C33 H33B 0.9700 . ?

loop_
_geom_torsion_atom_site_label_1
_geom_torsion_atom_site_label_2
_geom_torsion_atom_site_label_3
_geom_torsion_atom_site_label_4
_geom_torsion
_geom_torsion_site_symmetry_1
_geom_torsion_site_symmetry_2
_geom_torsion_site_symmetry_3
_geom_torsion_site_symmetry_4
_geom_torsion_publ_flag
O1 C34 C33 O2 -155.7(3) . . . . ?
C1 C1 C18 C17 -13.7(3) 7_575 . . . ?
C1 C1 C18 C32 139.06(18) 7_575 . . . ?
C1 C1 C34 O1 19.7(2) 7_575 . . . ?
C1 C1 C34 C35 139.6(2) 7_575 . . . ?
C1 C1 C34 C33 -107.2(3) 7_575 . . . ?
C1 C1 C2 C19 -134.2(2) 7_575 . . . ?
C1 C1 C2 C3 5.3(4) 7_575 . . . ?
C1 C1 C2 O2 122.3(2) 7_575 . . . ?
C1 C18 C17 C17 14.3(3) . . . 7_575 ?
C1 C18 C17 C16 152.0(3) . . . . ?
C1 C18 C32 C19 -11.3(3) . . . . ?
C1 C18 C32 C29 -157.7(3) . . . . ?
C1 C34 C33 O2 -38.3(5) . . . . ?
C1 C2 O2 C33 -29.3(4) . . . . ?
C5 C4 C21 C20 -137.3(3) . . . . ?
C5 C4 C21 C22 -0.2(4) . . . . ?
C5 C4 C3 C3 2.6(3) . . . 7_575 ?
C5 C4 C3 C2 142.7(3) . . . . ?
C5 C6 C7 C8 141.3(3) . . . . ?
C5 C6 C7 C22 -1.2(5) . . . . ?
C18 C1 C34 O1 -105.3(3) . . . . ?
C18 C1 C34 C35 14.6(4) . . . . ?
C18 C1 C34 C33 127.8(4) . . . . ?
C18 C1 C2 C19 -8.8(3) . . . . ?
C18 C1 C2 C3 130.8(3) . . . . ?
C18 C1 C2 O2 -112.3(3) . . . . ?
C18 C17 C16 C15 -142.6(3) . . . . ?
C18 C17 C16 C30 1.2(4) . . . . ?
C18 C32 C29 C30 2.8(4) . . . . ?
C18 C32 C29 C28 140.6(3) . . . . ?
C4 C5 C4 C21 144.3(2) 7_575 . . . ?
C4 C5 C4 C3 -4.2(4) 7_575 . . . ?
C4 C5 C6 C7 -2.1(5) 7_575 . . 7_575 ?
C4 C5 C6 C7 139.5(3) . . . 7_575 ?
C4 C5 C6 C7 2.1(5) . . . . ?
C4 C5 C6 C7 -139.5(3) 7_575 . . . ?
C4 C21 C20 C19 -0.4(4) . . . . ?
C4 C21 C20 C24 142.5(3) . . . . ?
C4 C21 C22 C7 1.1(5) . . . . ?
C4 C21 C22 C23 -141.9(3) . . . . ?
C4 C3 C2 C1 -139.7(3) . . . . ?
C4 C3 C2 C19 -3.5(5) . . . . ?
C4 C3 C2 O2 104.4(3) . . . . ?
C36 C35 C34 O1 39.0(3) . . . . ?
C36 C35 C34 C1 -79.6(3) . . . . ?
C36 C35 C34 C33 166.9(3) . . . . ?
C36 C35 C40 C39 -1.8(8) . . . . ?
C36 C37 C38 C39 0.4(7) . . . . ?
C35 C36 C37 C38 -0.1(5) . . . . ?
C35 C34 C33 O2 84.1(4) . . . . ?
C35 C40 C39 C38 2.2(10) . . . . ?
C34 O1 C34 C1 -34.7(4) 7_575 . . . ?
C34 O1 C34 C35 -160.25(18) 7_575 . . . ?
C34 O1 C34 C33 81.9(4) 7_575 . . . ?
C34 C1 C18 C17 105.3(3) . . . . ?
C34 C1 C18 C32 -102.0(3) . . . . ?
C34 C1 C2 C19 110.5(3) . . . . ?
C34 C1 C2 C3 -110.0(3) . . . . ?
C34 C1 C2 O2 6.9(3) . . . . ?
C34 C35 C40 C39 176.0(5) . . . . ?
C17 C18 C32 C19 143.1(3) . . . . ?
C17 C18 C32 C29 -3.3(4) . . . . ?
C17 C17 C16 C15 -0.5(3) 7_575 . . . ?
C17 C17 C16 C30 143.3(3) 7_575 . . . ?
C17 C16 C15 C16 0.9(4) . . . 7_575 ?
C17 C16 C15 C14 144.1(3) . . . . ?
C17 C16 C30 C29 -1.7(5) . . . . ?
C17 C16 C30 C31 -138.9(3) . . . . ?
C19 C32 C29 C30 -139.9(3) . . . . ?
C19 C32 C29 C28 -2.0(5) . . . . ?
C19 C20 C24 C23 141.8(3) . . . . ?
C19 C20 C24 C28 -0.5(5) . . . . ?
C19 C2 O2 C33 -140.0(3) . . . . ?
C21 C4 C3 C3 -144.7(2) . . . 7_575 ?
C21 C4 C3 C2 -4.5(5) . . . . ?
C21 C20 C24 C23 -0.6(4) . . . . ?
C21 C20 C24 C28 -142.9(3) . . . . ?
C21 C22 C23 C25 143.0(3) . . . . ?
C21 C22 C23 C24 -0.2(4) . . . . ?
C32 C18 C17 C17 -136.4(2) . . . 7_575 ?
C32 C18 C17 C16 1.2(4) . . . . ?
C32 C19 C20 C21 137.7(3) . . . . ?
C32 C19 C20 C24 -0.7(5) . . . . ?
C32 C19 C2 C1 2.7(4) . . . . ?
C32 C19 C2 C3 -139.0(3) . . . . ?
C32 C19 C2 O2 109.4(3) . . . . ?
C32 C29 C30 C16 -0.3(5) . . . . ?
C32 C29 C30 C31 141.1(3) . . . . ?
C32 C29 C28 C24 0.8(5) . . . . ?
C32 C29 C28 C27 -141.0(3) . . . . ?
C10 C10 C9 C8 0.3(3) 7_575 . . . ?
C10 C10 C9 C25 142.80(18) 7_575 . . . ?
C10 C10 C11 C12 0.3(3) 7_575 . . . ?
C10 C10 C11 C26 -143.02(19) 7_575 . . . ?
C10 C9 C25 C23 -141.5(3) . . . . ?
C10 C9 C25 C26 0.5(3) . . . . ?
C10 C11 C12 C12 -0.3(3) . . . 7_575 ?
C10 C11 C12 C13 -138.1(3) . . . . ?
C10 C11 C26 C25 0.0(3) . . . . ?
C10 C11 C26 C27 142.0(3) . . . . ?
C20 C19 C32 C18 -144.9(3) . . . . ?
C20 C19 C32 C29 2.0(5) . . . . ?
C20 C19 C2 C1 151.6(3) . . . . ?
C20 C19 C2 C3 9.9(5) . . . . ?
C20 C19 C2 O2 -101.7(3) . . . . ?
C20 C21 C22 C7 142.8(3) . . . . ?
C20 C21 C22 C23 -0.2(4) . . . . ?
C20 C24 C28 C29 0.5(5) . . . . ?
C20 C24 C28 C27 137.7(4) . . . . ?
C6 C5 C4 C21 -1.4(5) . . . . ?
C6 C5 C4 C3 -149.9(3) . . . . ?
C6 C7 C8 C8 0.4(3) . . . 7_575 ?
C6 C7 C8 C9 -141.6(3) . . . . ?
C6 C7 C22 C21 -0.4(5) . . . . ?
C6 C7 C22 C23 138.3(3) . . . . ?
C3 C4 C21 C20 6.6(4) . . . . ?
C3 C4 C21 C22 143.8(3) . . . . ?
C3 C3 C2 C1 -5.6(4) 7_575 . . . ?
C3 C3 C2 C19 130.6(3) 7_575 . . . ?
C3 C3 C2 O2 -121.6(2) 7_575 . . . ?
C3 C2 O2 C33 99.0(4) . . . . ?
C7 C6 C7 C8 -0.7(4) 7_575 . . . ?
C7 C6 C7 C22 -143.1(3) 7_575 . . . ?
C7 C8 C9 C10 137.1(3) . . . . ?
C7 C8 C9 C25 -1.1(4) . . . . ?
C7 C22 C23 C25 -0.2(4) . . . . ?
C7 C22 C23 C24 -143.4(3) . . . . ?
C8 C7 C22 C21 -138.5(3) . . . . ?
C8 C7 C22 C23 0.2(4) . . . . ?
C8 C8 C9 C10 -0.3(3) 7_575 . . . ?
C8 C8 C9 C25 -138.5(2) 7_575 . . . ?
C8 C9 C25 C23 1.1(5) . . . . ?
C8 C9 C25 C26 143.0(3) . . . . ?
C9 C10 C11 C12 143.6(3) . . . . ?
C9 C10 C11 C26 0.3(3) . . . . ?
C9 C25 C23 C22 -0.4(5) . . . . ?
C9 C25 C23 C24 138.3(3) . . . . ?
C9 C25 C26 C11 -0.3(3) . . . . ?
C9 C25 C26 C27 -142.8(3) . . . . ?
C22 C21 C20 C19 -142.4(3) . . . . ?
C22 C21 C20 C24 0.5(4) . . . . ?
C22 C7 C8 C8 142.4(2) . . . 7_575 ?
C22 C7 C8 C9 0.4(4) . . . . ?
C22 C23 C24 C20 0.4(4) . . . . ?
C22 C23 C24 C28 142.9(3) . . . . ?
C11 C10 C9 C8 -143.0(3) . . . . ?
C11 C10 C9 C25 -0.5(3) . . . . ?
C11 C12 C13 C14 142.3(3) . . . . ?
C11 C12 C13 C31 -0.7(5) . . . . ?
C11 C26 C27 C31 1.1(4) . . . . ?
C11 C26 C27 C28 -137.2(4) . . . . ?
C16 C15 C14 C13 -0.7(5) . . . . ?
C16 C15 C14 C13 -138.7(3) . . . 7_575 ?
C16 C15 C14 C13 0.7(5) 7_575 . . 7_575 ?
C16 C15 C14 C13 138.7(3) 7_575 . . . ?
C16 C30 C31 C13 -0.4(5) . . . . ?
C16 C30 C31 C27 142.1(3) . . . . ?
C12 C11 C26 C25 -143.1(3) . . . . ?
C12 C11 C26 C27 -1.1(5) . . . . ?
C12 C12 C13 C14 -0.1(3) 7_575 . . . ?
C12 C12 C13 C31 -143.1(3) 7_575 . . . ?
C12 C13 C14 C15 -141.9(3) . . . . ?
C12 C13 C14 C13 0.1(4) . . . 7_575 ?
C12 C13 C31 C30 138.1(3) . . . . ?
C12 C13 C31 C27 0.7(5) . . . . ?
C29 C30 C31 C13 -141.7(3) . . . . ?
C29 C30 C31 C27 0.8(4) . . . . ?
C29 C28 C27 C26 141.9(4) . . . . ?
C29 C28 C27 C31 -0.4(4) . . . . ?
C15 C16 C30 C29 137.4(3) . . . . ?
C15 C16 C30 C31 0.2(4) . . . . ?
C25 C23 C24 C20 -142.8(3) . . . . ?
C25 C23 C24 C28 -0.3(5) . . . . ?
C25 C26 C27 C31 138.7(4) . . . . ?
C25 C26 C27 C28 0.4(6) . . . . ?
C23 C25 C26 C11 141.5(3) . . . . ?
C23 C25 C26 C27 -1.0(5) . . . . ?
C23 C24 C28 C29 -137.4(4) . . . . ?
C23 C24 C28 C27 -0.3(5) . . . . ?
C13 C31 C27 C26 -0.9(5) . . . . ?
C13 C31 C27 C28 141.9(3) . . . . ?
C24 C28 C27 C26 0.2(5) . . . . ?
C24 C28 C27 C31 -142.1(3) . . . . ?
C14 C13 C31 C30 0.1(5) . . . . ?
C14 C13 C31 C27 -137.3(3) . . . . ?
C30 C16 C15 C16 -142.8(3) . . . 7_575 ?
C30 C16 C15 C14 0.4(5) . . . . ?
C30 C29 C28 C24 142.7(3) . . . . ?
C30 C29 C28 C27 0.9(4) . . . . ?
C30 C31 C27 C26 -143.1(3) . . . . ?
C30 C31 C27 C28 -0.3(4) . . . . ?
C26 C11 C12 C12 138.7(2) . . . 7_575 ?
C26 C11 C12 C13 0.9(4) . . . . ?
C26 C25 C23 C22 -137.8(3) . . . . ?
C26 C25 C23 C24 0.9(5) . . . . ?
C31 C13 C14 C15 0.5(5) . . . . ?
C31 C13 C14 C13 142.4(3) . . . 7_575 ?
C28 C29 C30 C16 -142.4(3) . . . . ?
C28 C29 C30 C31 -1.1(4) . . . . ?
C37 C36 C35 C34 -176.9(3) . . . . ?
C37 C36 C35 C40 0.8(5) . . . . ?
C37 C38 C39 C40 -1.5(10) . . . . ?
C2 C1 C18 C17 -140.5(3) . . . . ?
C2 C1 C18 C32 12.2(3) . . . . ?
C2 C1 C34 O1 143.5(3) . . . . ?
C2 C1 C34 C35 -96.6(3) . . . . ?
C2 C1 C34 C33 16.5(4) . . . . ?
C2 C19 C32 C18 5.1(3) . . . . ?
C2 C19 C32 C29 152.1(3) . . . . ?
C2 C19 C20 C21 -8.1(5) . . . . ?
C2 C19 C20 C24 -146.5(3) . . . . ?
C2 O2 C33 C34 41.6(5) . . . . ?
C40 C35 C34 O1 -138.7(4) . . . . ?
C40 C35 C34 C1 102.8(4) . . . . ?
C40 C35 C34 C33 -10.7(5) . . . . ?
